data_7002451
loop_
_publ_author_name
'Chen, I-Chun'
'Ho, Shi-Mau'
'Chen, Ya-Chi'
'Lin, Che-Yu'
'Hu, Ching-Han'
'Tu, Cheng-Yi'
'Datta, Amitabha'
'Huang, Jui-Hsien'
'Lin, Chia-Her'

_publ_section_title
;
 Deprotonation and reductive addition reactions of hypervalent
 aluminium dihydride compounds containing substituted pyrrolyl ligands
 with phenols, ketones, and aldehydes
;
_journal_issue 40
_journal_name_full 'Dalton Transactions'
_journal_page_first 8631
_journal_page_last 8643
_journal_paper_doi 10.1039/b908164j
_journal_year 2009
_chemical_formula_sum 'C33 H48 Al N3 O2'
_chemical_formula_weight 545.72
_chemical_name_systematic
;
?
;
_space_group_IT_number 14
_symmetry_cell_setting monoclinic
_symmetry_space_group_name_Hall '-P 2yn'
_symmetry_space_group_name_H-M 'P 1 21/n 1'
_atom_sites_solution_hydrogens geom
_atom_sites_solution_primary direct
_atom_sites_solution_secondary difmap
_audit_creation_method SHELXL-97
_cell_angle_alpha 90.00
_cell_angle_beta 96.726(2)
_cell_angle_gamma 90.00
_cell_formula_units_Z 4
_cell_length_a 8.7168(3)
_cell_length_b 17.7020(6)
_cell_length_c 20.9094(7)
_cell_measurement_temperature 150(2)
_cell_volume 3204.22(19)
_computing_structure_refinement 'SHELXL-97 (Sheldrick, 1997)'
_computing_structure_solution 'SHELXS-97 (Sheldrick, 1990)'
_diffrn_ambient_temperature 150(2)
_diffrn_measured_fraction_theta_full 0.997
_diffrn_measured_fraction_theta_max 0.997
_diffrn_radiation_monochromator graphite
_diffrn_radiation_source 'fine-focus sealed tube'
_diffrn_radiation_type MoK\a
_diffrn_radiation_wavelength 0.71073
_diffrn_reflns_av_R_equivalents 0.0613
_diffrn_reflns_av_sigmaI/netI 0.0697
_diffrn_reflns_limit_h_max 11
_diffrn_reflns_limit_h_min -11
_diffrn_reflns_limit_k_max 22
_diffrn_reflns_limit_k_min -24
_diffrn_reflns_limit_l_max 28
_diffrn_reflns_limit_l_min -28
_diffrn_reflns_number 36733
_diffrn_reflns_theta_full 29.05
_diffrn_reflns_theta_max 29.05
_diffrn_reflns_theta_min 1.51
_exptl_absorpt_coefficient_mu 0.095
_exptl_absorpt_correction_T_max 0.9877
_exptl_absorpt_correction_T_min 0.9675
_exptl_absorpt_correction_type 'Empirical Used SADABS'
_exptl_crystal_colour colorless
_exptl_crystal_density_diffrn 1.131
_exptl_crystal_density_method 'not measured'
_exptl_crystal_description block
_exptl_crystal_F_000 1184
_exptl_crystal_size_max 0.35
_exptl_crystal_size_mid 0.15
_exptl_crystal_size_min 0.13
_refine_diff_density_max 0.239
_refine_diff_density_min -0.312
_refine_diff_density_rms 0.045
_refine_ls_extinction_method none
_refine_ls_goodness_of_fit_ref 1.019
_refine_ls_hydrogen_treatment mixed
_refine_ls_matrix_type full
_refine_ls_number_parameters 363
_refine_ls_number_reflns 8521
_refine_ls_number_restraints 0
_refine_ls_restrained_S_all 1.019
_refine_ls_R_factor_all 0.0975
_refine_ls_R_factor_gt 0.0504
_refine_ls_shift/su_max 0.004
_refine_ls_shift/su_mean 0.000
_refine_ls_structure_factor_coef Fsqd
_refine_ls_weighting_details 'calc w=1/[\s^2^(Fo^2^)+(0.0512P)^2^+0.5244P] where P=(Fo^2^+2Fc^2^)/3'
_refine_ls_weighting_scheme calc
_refine_ls_wR_factor_gt 0.1093
_refine_ls_wR_factor_ref 0.1248
_reflns_number_gt 5310
_reflns_number_total 8521
_reflns_threshold_expression >2sigma(I)
_cod_data_source_file b908164j.txt
_cod_data_source_block sn236m
_cod_depositor_comments
;
The following automatic conversions were performed:
'_symmetry_cell_setting' value 'Monoclinic' changed to 'monoclinic'
according to '/home/saulius/struct/CIF-dictionaries/cif_core.dic'
dictionary named 'cif_core.dic' version 2.4.1 from 2010-06-29.

Automatic conversion script
Id: cif_fix_enum 1527 2010-12-29 10:47:43Z saulius 
;
_cod_original_sg_symbol_H-M P2(1)/n
_cod_database_code 7002451

loop_
_symmetry_equiv_pos_as_xyz
'x, y, z'
'-x+1/2, y+1/2, -z+1/2'
'-x, -y, -z'
'x-1/2, -y-1/2, z-1/2'

loop_
_atom_site_label
_atom_site_type_symbol
_atom_site_fract_x
_atom_site_fract_y
_atom_site_fract_z
_atom_site_U_iso_or_equiv
_atom_site_adp_type
_atom_site_occupancy
_atom_site_symmetry_multiplicity
_atom_site_calc_flag
_atom_site_refinement_flags
_atom_site_disorder_assembly
_atom_site_disorder_group
Al1 Al 0.13307(5) 0.72636(3) 0.04270(2) 0.02184(12) Uani 1 1 d . . .
O1 O 0.00637(12) 0.79884(6) 0.04412(5) 0.0292(3) Uani 1 1 d . . .
O2 O 0.18048(13) 0.69501(7) -0.03038(5) 0.0322(3) Uani 1 1 d . . .
N1 N 0.21698(15) 0.67124(8) 0.11222(6) 0.0280(3) Uani 1 1 d . . .
N2 N -0.03835(15) 0.63651(7) 0.04845(6) 0.0283(3) Uani 1 1 d . . .
N3 N 0.34023(15) 0.79189(8) 0.07562(6) 0.0277(3) Uani 1 1 d . . .
C1 C 0.33886(19) 0.69299(10) 0.15504(7) 0.0320(4) Uani 1 1 d . . .
C2 C 0.3798(2) 0.63302(12) 0.19534(8) 0.0441(5) Uani 1 1 d . . .
H2 H 0.4612 0.6321 0.2298 0.053 Uiso 1 1 calc R . .
C3 C 0.2770(2) 0.57235(11) 0.17561(9) 0.0446(5) Uani 1 1 d . . .
H3 H 0.2765 0.5235 0.1944 0.054 Uiso 1 1 calc R . .
C4 C 0.17888(19) 0.59850(10) 0.12410(8) 0.0318(4) Uani 1 1 d . . .
C5 C 0.0535(2) 0.56915(9) 0.07503(8) 0.0339(4) Uani 1 1 d . . .
H5A H -0.0137 0.5335 0.0953 0.041 Uiso 1 1 calc R . .
H5B H 0.0989 0.5424 0.0401 0.041 Uiso 1 1 calc R . .
C6 C 0.38088(19) 0.77372(10) 0.14582(7) 0.0337(4) Uani 1 1 d . . .
H6A H 0.4927 0.7815 0.1586 0.040 Uiso 1 1 calc R . .
H6B H 0.3228 0.8069 0.1725 0.040 Uiso 1 1 calc R . .
C7 C -0.14466(19) 0.65932(10) 0.09508(8) 0.0364(4) Uani 1 1 d . . .
H7A H -0.1994 0.7055 0.0799 0.055 Uiso 1 1 calc R . .
H7B H -0.0855 0.6688 0.1371 0.055 Uiso 1 1 calc R . .
H7C H -0.2196 0.6189 0.0991 0.055 Uiso 1 1 calc R . .
C8 C -0.1295(2) 0.61767(11) -0.01330(8) 0.0402(4) Uani 1 1 d . . .
H8A H -0.2020 0.5769 -0.0067 0.060 Uiso 1 1 calc R . .
H8B H -0.0600 0.6012 -0.0442 0.060 Uiso 1 1 calc R . .
H8C H -0.1871 0.6624 -0.0301 0.060 Uiso 1 1 calc R . .
C9 C 0.47022(19) 0.76592(11) 0.04115(8) 0.0367(4) Uani 1 1 d . . .
H9A H 0.5639 0.7941 0.0568 0.055 Uiso 1 1 calc R . .
H9B H 0.4448 0.7747 -0.0052 0.055 Uiso 1 1 calc R . .
H9C H 0.4877 0.7119 0.0490 0.055 Uiso 1 1 calc R . .
C10 C 0.3203(2) 0.87437(10) 0.06675(9) 0.0394(4) Uani 1 1 d . . .
H10A H 0.4137 0.9004 0.0860 0.059 Uiso 1 1 calc R . .
H10B H 0.2315 0.8913 0.0877 0.059 Uiso 1 1 calc R . .
H10C H 0.3026 0.8860 0.0206 0.059 Uiso 1 1 calc R . .
C11 C 0.20147(18) 0.70892(10) -0.09190(7) 0.0289(4) Uani 1 1 d . . .
C12 C 0.2335(2) 0.77596(11) -0.11470(8) 0.0421(5) Uani 1 1 d . . .
H12A H 0.2432 0.8186 -0.0869 0.050 Uiso 1 1 calc R . .
H12B H 0.2469 0.7816 -0.1589 0.050 Uiso 1 1 calc R . .
C13 C 0.18442(19) 0.63970(10) -0.13361(7) 0.0303(4) Uani 1 1 d . . .
C14 C 0.0493(2) 0.62965(11) -0.17633(7) 0.0371(4) Uani 1 1 d . . .
C15 C 0.0344(2) 0.56531(12) -0.21471(8) 0.0437(5) Uani 1 1 d . . .
H15 H -0.0571 0.5587 -0.2436 0.052 Uiso 1 1 calc R . .
C16 C 0.1483(3) 0.51067(11) -0.21217(8) 0.0454(5) Uani 1 1 d . . .
C17 C 0.2812(2) 0.52157(11) -0.16968(8) 0.0415(5) Uani 1 1 d . . .
H17 H 0.3607 0.4847 -0.1675 0.050 Uiso 1 1 calc R . .
C18 C 0.3013(2) 0.58508(10) -0.13010(8) 0.0353(4) Uani 1 1 d . . .
C19 C 0.4477(2) 0.59501(12) -0.08516(10) 0.0503(5) Uani 1 1 d . . .
H19A H 0.5195 0.5539 -0.0918 0.075 Uiso 1 1 calc R . .
H19B H 0.4238 0.5940 -0.0405 0.075 Uiso 1 1 calc R . .
H19C H 0.4953 0.6435 -0.0938 0.075 Uiso 1 1 calc R . .
C20 C -0.0796(2) 0.68701(13) -0.18050(9) 0.0541(6) Uani 1 1 d . . .
H20A H -0.0518 0.7307 -0.2055 0.081 Uiso 1 1 calc R . .
H20B H -0.0959 0.7034 -0.1370 0.081 Uiso 1 1 calc R . .
H20C H -0.1747 0.6642 -0.2017 0.081 Uiso 1 1 calc R . .
C21 C 0.1269(3) 0.44038(12) -0.25393(9) 0.0658(7) Uani 1 1 d . . .
H21A H 0.2229 0.4110 -0.2494 0.099 Uiso 1 1 calc R . .
H21B H 0.1011 0.4552 -0.2991 0.099 Uiso 1 1 calc R . .
H21C H 0.0431 0.4096 -0.2403 0.099 Uiso 1 1 calc R . .
C22 C -0.09824(16) 0.85275(8) 0.05265(7) 0.0234(3) Uani 1 1 d . . .
C23 C -0.12393(17) 0.87508(9) 0.11517(7) 0.0252(3) Uani 1 1 d . . .
C24 C -0.23026(18) 0.93268(10) 0.12159(8) 0.0315(4) Uani 1 1 d . . .
H24 H -0.2490 0.9481 0.1635 0.038 Uiso 1 1 calc R . .
C25 C -0.30892(19) 0.96779(10) 0.06870(8) 0.0351(4) Uani 1 1 d . . .
H25 H -0.3789 1.0078 0.0741 0.042 Uiso 1 1 calc R . .
C26 C -0.28439(18) 0.94395(10) 0.00781(8) 0.0323(4) Uani 1 1 d . . .
H26 H -0.3399 0.9676 -0.0286 0.039 Uiso 1 1 calc R . .
C27 C -0.18111(17) 0.88654(9) -0.00183(7) 0.0258(3) Uani 1 1 d . . .
C28 C -0.03824(19) 0.84049(10) 0.17563(7) 0.0308(4) Uani 1 1 d . . .
H28 H 0.0345 0.8014 0.1622 0.037 Uiso 1 1 calc R . .
C29 C 0.0570(2) 0.90037(12) 0.21580(8) 0.0434(5) Uani 1 1 d . . .
H29A H 0.1342 0.9218 0.1905 0.065 Uiso 1 1 calc R . .
H29B H 0.1092 0.8770 0.2549 0.065 Uiso 1 1 calc R . .
H29C H -0.0116 0.9406 0.2277 0.065 Uiso 1 1 calc R . .
C30 C -0.1490(2) 0.80177(11) 0.21734(8) 0.0414(5) Uani 1 1 d . . .
H30A H -0.2173 0.8397 0.2332 0.062 Uiso 1 1 calc R . .
H30B H -0.0892 0.7768 0.2540 0.062 Uiso 1 1 calc R . .
H30C H -0.2111 0.7641 0.1915 0.062 Uiso 1 1 calc R . .
C31 C -0.15604(19) 0.86255(10) -0.06947(7) 0.0322(4) Uani 1 1 d . . .
H31 H -0.0844 0.8182 -0.0655 0.039 Uiso 1 1 calc R . .
C32 C -0.0778(4) 0.92504(14) -0.10332(12) 0.0808(9) Uani 1 1 d . . .
H32A H -0.1466 0.9689 -0.1091 0.121 Uiso 1 1 calc R . .
H32B H -0.0547 0.9071 -0.1455 0.121 Uiso 1 1 calc R . .
H32C H 0.0185 0.9395 -0.0772 0.121 Uiso 1 1 calc R . .
C33 C -0.3058(3) 0.83719(16) -0.10861(10) 0.0713(8) Uani 1 1 d . . .
H33A H -0.3501 0.7949 -0.0867 0.107 Uiso 1 1 calc R . .
H33B H -0.2843 0.8211 -0.1515 0.107 Uiso 1 1 calc R . .
H33C H -0.3793 0.8793 -0.1127 0.107 Uiso 1 1 calc R . .

loop_
_atom_site_aniso_label
_atom_site_aniso_U_11
_atom_site_aniso_U_22
_atom_site_aniso_U_33
_atom_site_aniso_U_23
_atom_site_aniso_U_13
_atom_site_aniso_U_12
Al1 0.0216(2) 0.0251(3) 0.0186(2) 0.00076(18) 0.00121(17) 0.00275(19)
O1 0.0284(6) 0.0311(7) 0.0284(6) 0.0028(5) 0.0042(5) 0.0092(5)
O2 0.0346(7) 0.0396(7) 0.0235(5) -0.0049(5) 0.0075(5) -0.0013(5)
N1 0.0290(7) 0.0278(8) 0.0261(6) 0.0027(6) -0.0012(6) 0.0030(6)
N2 0.0279(7) 0.0286(8) 0.0280(6) 0.0008(6) 0.0015(6) -0.0002(6)
N3 0.0248(7) 0.0288(8) 0.0291(7) -0.0007(6) 0.0014(5) 0.0004(6)
C1 0.0288(9) 0.0414(11) 0.0247(8) 0.0020(7) -0.0017(7) 0.0072(8)
C2 0.0376(10) 0.0585(14) 0.0334(9) 0.0137(9) -0.0077(8) 0.0096(9)
C3 0.0473(11) 0.0427(12) 0.0431(10) 0.0199(9) 0.0027(9) 0.0088(9)
C4 0.0338(9) 0.0297(10) 0.0328(8) 0.0072(7) 0.0070(7) 0.0056(7)
C5 0.0398(10) 0.0233(9) 0.0392(9) 0.0049(7) 0.0076(8) 0.0009(7)
C6 0.0268(9) 0.0442(11) 0.0283(8) -0.0049(8) -0.0051(7) 0.0019(8)
C7 0.0307(9) 0.0386(11) 0.0419(9) 0.0060(8) 0.0125(8) -0.0009(8)
C8 0.0387(10) 0.0385(11) 0.0411(10) -0.0004(8) -0.0048(8) -0.0086(8)
C9 0.0228(9) 0.0493(12) 0.0383(9) -0.0009(8) 0.0052(7) -0.0019(8)
C10 0.0382(10) 0.0301(10) 0.0486(10) -0.0012(8) 0.0003(8) -0.0049(8)
C11 0.0268(8) 0.0383(10) 0.0214(7) -0.0036(7) 0.0025(6) 0.0026(7)
C12 0.0580(13) 0.0389(11) 0.0298(9) -0.0013(8) 0.0070(8) 0.0000(9)
C13 0.0338(9) 0.0388(10) 0.0194(7) -0.0008(7) 0.0074(6) -0.0072(8)
C14 0.0432(10) 0.0469(12) 0.0216(8) -0.0002(8) 0.0049(7) -0.0104(9)
C15 0.0513(12) 0.0555(14) 0.0242(8) -0.0028(8) 0.0037(8) -0.0213(10)
C16 0.0716(14) 0.0413(12) 0.0262(8) -0.0055(8) 0.0185(9) -0.0251(10)
C17 0.0573(12) 0.0331(11) 0.0378(9) -0.0021(8) 0.0207(9) -0.0048(9)
C18 0.0403(10) 0.0371(11) 0.0303(8) -0.0040(8) 0.0112(7) -0.0050(8)
C19 0.0410(11) 0.0498(13) 0.0592(12) -0.0122(10) 0.0022(9) 0.0082(10)
C20 0.0455(12) 0.0754(16) 0.0376(10) -0.0037(10) -0.0107(9) 0.0018(11)
C21 0.114(2) 0.0471(14) 0.0390(11) -0.0131(10) 0.0207(12) -0.0339(13)
C22 0.0181(7) 0.0207(8) 0.0313(8) 0.0020(6) 0.0029(6) -0.0002(6)
C23 0.0205(8) 0.0267(9) 0.0282(8) 0.0009(6) 0.0015(6) -0.0002(6)
C24 0.0262(8) 0.0324(10) 0.0362(9) -0.0041(7) 0.0046(7) 0.0026(7)
C25 0.0268(9) 0.0301(10) 0.0479(10) -0.0004(8) 0.0025(8) 0.0073(7)
C26 0.0241(8) 0.0319(10) 0.0393(9) 0.0083(7) -0.0035(7) 0.0039(7)
C27 0.0212(8) 0.0253(9) 0.0302(8) 0.0038(7) 0.0002(6) -0.0028(6)
C28 0.0300(9) 0.0372(10) 0.0254(8) 0.0003(7) 0.0033(7) 0.0074(7)
C29 0.0386(10) 0.0552(13) 0.0337(9) -0.0091(9) -0.0067(8) 0.0057(9)
C30 0.0464(11) 0.0473(12) 0.0325(9) 0.0066(8) 0.0124(8) 0.0098(9)
C31 0.0312(9) 0.0371(10) 0.0276(8) 0.0056(7) 0.0001(7) 0.0019(7)
C32 0.130(2) 0.0574(16) 0.0662(15) 0.0051(12) 0.0598(16) -0.0136(15)
C33 0.0446(13) 0.118(2) 0.0471(12) -0.0260(13) -0.0113(10) 0.0095(13)

loop_
_atom_type_symbol
_atom_type_description
_atom_type_scat_dispersion_real
_atom_type_scat_dispersion_imag
_atom_type_scat_source
C C 0.0033 0.0016 'International Tables Vol C Tables 4.2.6.8 and 6.1.1.4'
H H 0.0000 0.0000 'International Tables Vol C Tables 4.2.6.8 and 6.1.1.4'
N N 0.0061 0.0033 'International Tables Vol C Tables 4.2.6.8 and 6.1.1.4'
O O 0.0106 0.0060 'International Tables Vol C Tables 4.2.6.8 and 6.1.1.4'
Al Al 0.0645 0.0514 'International Tables Vol C Tables 4.2.6.8 and 6.1.1.4'

loop_
_geom_angle_atom_site_label_1
_geom_angle_atom_site_label_2
_geom_angle_atom_site_label_3
_geom_angle
_geom_angle_site_symmetry_1
_geom_angle_site_symmetry_3
_geom_angle_publ_flag
O1 Al1 O2 118.97(6) . . ?
O1 Al1 N1 126.15(6) . . ?
O2 Al1 N1 114.71(6) . . ?
O1 Al1 N3 96.23(6) . . ?
O2 Al1 N3 100.08(5) . . ?
N1 Al1 N3 78.14(6) . . ?
O1 Al1 N2 95.65(6) . . ?
O2 Al1 N2 92.91(5) . . ?
N1 Al1 N2 77.38(6) . . ?
N3 Al1 N2 155.32(5) . . ?
C22 O1 Al1 172.56(10) . . ?
C11 O2 Al1 149.90(11) . . ?
C4 N1 C1 109.63(13) . . ?
C4 N1 Al1 124.49(11) . . ?
C1 N1 Al1 125.42(12) . . ?
C8 N2 C7 108.95(13) . . ?
C8 N2 C5 110.68(13) . . ?
C7 N2 C5 108.69(12) . . ?
C8 N2 Al1 114.63(10) . . ?
C7 N2 Al1 108.76(10) . . ?
C5 N2 Al1 104.95(10) . . ?
C10 N3 C9 109.24(13) . . ?
C10 N3 C6 110.13(13) . . ?
C9 N3 C6 107.55(13) . . ?
C10 N3 Al1 113.78(10) . . ?
C9 N3 Al1 109.37(10) . . ?
C6 N3 Al1 106.56(10) . . ?
N1 C1 C2 108.11(16) . . ?
N1 C1 C6 111.71(13) . . ?
C2 C1 C6 140.10(16) . . ?
C1 C2 C3 107.09(16) . . ?
C4 C3 C2 106.56(16) . . ?
N1 C4 C3 108.60(16) . . ?
N1 C4 C5 112.12(13) . . ?
C3 C4 C5 139.04(17) . . ?
C4 C5 N2 106.94(13) . . ?
C1 C6 N3 107.30(13) . . ?
C12 C11 O2 124.65(15) . . ?
C12 C11 C13 122.30(14) . . ?
O2 C11 C13 113.05(14) . . ?
C18 C13 C14 119.80(16) . . ?
C18 C13 C11 120.75(15) . . ?
C14 C13 C11 119.45(16) . . ?
C15 C14 C13 119.06(18) . . ?
C15 C14 C20 119.95(17) . . ?
C13 C14 C20 120.99(16) . . ?
C16 C15 C14 122.18(18) . . ?
C15 C16 C17 117.97(17) . . ?
C15 C16 C21 120.8(2) . . ?
C17 C16 C21 121.2(2) . . ?
C16 C17 C18 121.95(19) . . ?
C17 C18 C13 119.03(17) . . ?
C17 C18 C19 120.23(17) . . ?
C13 C18 C19 120.73(16) . . ?
O1 C22 C23 120.37(13) . . ?
O1 C22 C27 119.02(13) . . ?
C23 C22 C27 120.60(14) . . ?
C24 C23 C22 118.30(14) . . ?
C24 C23 C28 118.80(14) . . ?
C22 C23 C28 122.88(14) . . ?
C25 C24 C23 121.71(15) . . ?
C24 C25 C26 119.04(15) . . ?
C25 C26 C27 122.05(15) . . ?
C26 C27 C22 118.25(14) . . ?
C26 C27 C31 120.48(14) . . ?
C22 C27 C31 121.25(14) . . ?
C23 C28 C29 111.02(14) . . ?
C23 C28 C30 111.83(14) . . ?
C29 C28 C30 109.44(14) . . ?
C27 C31 C32 110.64(15) . . ?
C27 C31 C33 112.02(14) . . ?
C32 C31 C33 111.57(19) . . ?

loop_
_geom_bond_atom_site_label_1
_geom_bond_atom_site_label_2
_geom_bond_distance
_geom_bond_site_symmetry_2
_geom_bond_publ_flag
Al1 O1 1.6954(11) . ?
Al1 O2 1.7209(11) . ?
Al1 N1 1.8306(13) . ?
Al1 N3 2.1884(14) . ?
Al1 N2 2.1952(14) . ?
O1 C22 1.3461(17) . ?
O2 C11 1.3432(18) . ?
N1 C4 1.360(2) . ?
N1 C1 1.362(2) . ?
N2 C8 1.473(2) . ?
N2 C7 1.478(2) . ?
N2 C5 1.506(2) . ?
N3 C10 1.479(2) . ?
N3 C9 1.485(2) . ?
N3 C6 1.504(2) . ?
C1 C2 1.376(2) . ?
C1 C6 1.493(2) . ?
C2 C3 1.429(3) . ?
C3 C4 1.375(2) . ?
C4 C5 1.501(2) . ?
C11 C12 1.321(2) . ?
C11 C13 1.501(2) . ?
C13 C18 1.400(2) . ?
C13 C14 1.404(2) . ?
C14 C15 1.390(3) . ?
C14 C20 1.509(3) . ?
C15 C16 1.383(3) . ?
C16 C17 1.388(3) . ?
C16 C21 1.519(3) . ?
C17 C18 1.395(2) . ?
C18 C19 1.504(3) . ?
C22 C23 1.408(2) . ?
C22 C27 1.409(2) . ?
C23 C24 1.395(2) . ?
C23 C28 1.520(2) . ?
C24 C25 1.379(2) . ?
C25 C26 1.381(2) . ?
C26 C27 1.388(2) . ?
C27 C31 1.517(2) . ?
C28 C29 1.534(2) . ?
C28 C30 1.536(2) . ?
C31 C32 1.518(3) . ?
C31 C33 1.525(3) . ?
